data_9015195
loop_
_publ_author_name
'Mills, S. J.'
'Kampf, A. R.'
'Poirier, G.'
'Raudsepp, M.'
'Steele, I. M.'

_publ_section_title
;
 Auriacusite, Fe3+Cu2+AsO4O, the first M3+ member of the olivenite group,
 from the Black Pine mine, Montana, USA
;
_journal_name_full 'Mineralogy and Petrology'
_journal_page_first 113
_journal_page_last 120
_journal_paper_doi 10.1007/s00710-009-0089-7
_journal_volume 99
_journal_year 2010
_chemical_compound_source 'Black Pine mine, Montana, USA'
_chemical_formula_sum 'As Cu1.45 Fe0.55 O5'
_chemical_name_mineral Auriacusite
_space_group_IT_number 58
_symmetry_space_group_name_Hall '-P 2 2n'
_symmetry_space_group_name_H-M 'P n n m'
_cell_angle_alpha 90
_cell_angle_beta 90
_cell_angle_gamma 90
_cell_length_a 8.6235
_cell_length_b 8.2757
_cell_length_c 5.9501
_cell_formula_units_Z 4
_cell_volume 424.632
_database_code_amcsd 0014650
_exptl_crystal_density_diffrn 4.345
_cod_original_formula_sum 'Fe.55 Cu1.45 As O5'
_cod_database_code 9015195

loop_
_space_group_symop_operation_xyz
x,y,z
1/2+x,1/2-y,1/2+z
1/2-x,1/2+y,1/2-z
1/2-x,1/2+y,1/2+z
1/2+x,1/2-y,1/2-z
x,y,-z
-x,-y,z
-x,-y,-z

loop_
_atom_site_aniso_label
_atom_site_aniso_U_11
_atom_site_aniso_U_22
_atom_site_aniso_U_33
_atom_site_aniso_U_12
_atom_site_aniso_U_13
_atom_site_aniso_U_23
FeM 0.00890 0.00640 0.03180 0.00000 0.00000 0.00000
CuM 0.00890 0.00640 0.03180 0.00000 0.00000 0.00000
Cu 0.00810 0.00590 0.00210 0.00240 0.00000 0.00000
As 0.00550 0.00430 0.00640 0.00060 0.00000 0.00000

loop_
_atom_site_label
_atom_site_fract_x
_atom_site_fract_y
_atom_site_fract_z
_atom_site_occupancy
_atom_site_U_iso_or_equiv
FeM 0.11880 0.13730 0.50000 0.55000 0.01570
CuM 0.11880 0.13730 0.50000 0.45000 0.01570
Cu 0.00000 0.50000 0.24910 1.00000 0.00540
As 0.25100 0.26300 0.00000 1.00000 0.00540
O1A 0.40100 0.39600 -0.05100 0.25000 0.00100
O1B 0.38700 0.40400 0.07800 0.25000 0.00100
O2 0.08270 0.36670 0.00000 1.00000 0.00560
O3 0.26700 0.14800 0.23100 1.00000 0.02600
O4 -0.09710 0.62430 0.50000 1.00000 0.00350

loop_
_cod_related_entry_id
_cod_related_entry_database
_cod_related_entry_code
1 AMCSD 0014650
